data_7021144
loop_
_publ_author_name
'Cai, Yudong'
'Shi, Yian'

_publ_section_title
;
 Synthesis and X-ray characterization of novel palladium(II) complexes
 with tunable chiral anionic counterions.
;
_journal_issue 15
_journal_name_full 'Dalton transactions (Cambridge, England : 2003)'
_journal_page_first 5232
_journal_page_last 5236
_journal_paper_doi 10.1039/c3dt00007a
_journal_volume 42
_journal_year 2013
_chemical_absolute_configuration ad
_chemical_formula_moiety 'C29 H32 N2 O4 Pd'
_chemical_formula_sum 'C29 H32 N2 O4 Pd'
_chemical_formula_weight 578.97
_chemical_name_systematic
;
?
;
_space_group_IT_number 4
_symmetry_cell_setting monoclinic
_symmetry_space_group_name_Hall 'P 2yb'
_symmetry_space_group_name_H-M 'P 1 21 1'
_atom_sites_solution_hydrogens geom
_atom_sites_solution_primary direct
_atom_sites_solution_secondary difmap
_audit_creation_method SHELXL-97
_cell_angle_alpha 90.00
_cell_angle_beta 113.40(3)
_cell_angle_gamma 90.00
_cell_formula_units_Z 2
_cell_length_a 9.5931(19)
_cell_length_b 12.862(3)
_cell_length_c 11.787(2)
_cell_measurement_reflns_used 4647
_cell_measurement_temperature 173(2)
_cell_measurement_theta_max 27.4851
_cell_measurement_theta_min 1.5833
_cell_volume 1334.7(6)
_computing_cell_refinement 'CrystalClear (Rigaku Inc., 2008)'
_computing_data_collection 'CrystalClear (Rigaku Inc., 2008)'
_computing_data_reduction 'CrystalClear (Rigaku Inc., 2008)'
_computing_molecular_graphics
;
Mercury: visualization and analysis of crystal structures, C. F. Macrae,
P. R. Edgington, P. McCabe, E. Pidcock, G. P. Shields, R. Taylor,
M. Towler and J. van de Streek, J. Appl. Cryst., 39, 453-457, 2006.
;
_computing_publication_material 'SHELX-97 (Sheldrick, 2008)'
_computing_structure_refinement 'SHELX-97 (Sheldrick, 2008)'
_computing_structure_solution 'SHELX-97 (Sheldrick, 2008)'
_diffrn_ambient_temperature 173(2)
_diffrn_detector_area_resol_mean 28.5714
_diffrn_measured_fraction_theta_full 0.996
_diffrn_measured_fraction_theta_max 0.996
_diffrn_measurement_device_type 'Saturn724+ CCD'
_diffrn_measurement_method '\w scans at fixed \c = 45\%'
_diffrn_radiation_monochromator graphite
_diffrn_radiation_source 'fine-focus sealed tube'
_diffrn_radiation_type MoK\a
_diffrn_radiation_wavelength 0.71073
_diffrn_reflns_av_R_equivalents 0.0439
_diffrn_reflns_av_sigmaI/netI 0.0692
_diffrn_reflns_limit_h_max 12
_diffrn_reflns_limit_h_min -12
_diffrn_reflns_limit_k_max 16
_diffrn_reflns_limit_k_min -16
_diffrn_reflns_limit_l_max 15
_diffrn_reflns_limit_l_min -15
_diffrn_reflns_number 9952
_diffrn_reflns_theta_full 27.47
_diffrn_reflns_theta_max 27.47
_diffrn_reflns_theta_min 1.88
_exptl_absorpt_coefficient_mu 0.732
_exptl_absorpt_correction_T_max 1.0000
_exptl_absorpt_correction_T_min 0.7825
_exptl_absorpt_correction_type multi-scan
_exptl_absorpt_process_details 'CrystalClear (Rigaku Inc., 2008)'
_exptl_crystal_colour Colorless
_exptl_crystal_density_diffrn 1.441
_exptl_crystal_density_method 'not measured'
_exptl_crystal_description plate
_exptl_crystal_F_000 596
_exptl_crystal_size_max 0.17
_exptl_crystal_size_mid 0.15
_exptl_crystal_size_min 0.10
_refine_diff_density_max 0.650
_refine_diff_density_min -0.547
_refine_diff_density_rms 0.080
_refine_ls_abs_structure_details 'Flack H D (1983), Acta Cryst. A39, 876-881'
_refine_ls_abs_structure_Flack 0.03(3)
_refine_ls_extinction_method none
_refine_ls_goodness_of_fit_ref 1.102
_refine_ls_hydrogen_treatment constr
_refine_ls_matrix_type full
_refine_ls_number_parameters 330
_refine_ls_number_reflns 5613
_refine_ls_number_restraints 1
_refine_ls_restrained_S_all 1.102
_refine_ls_R_factor_all 0.0567
_refine_ls_R_factor_gt 0.0510
_refine_ls_shift/su_max 0.000
_refine_ls_shift/su_mean 0.000
_refine_ls_structure_factor_coef Fsqd
_refine_ls_weighting_details 'calc w=1/[\s^2^(Fo^2^)+(0.0205P)^2^+0.9913P] where P=(Fo^2^+2Fc^2^)/3'
_refine_ls_weighting_scheme calc
_refine_ls_wR_factor_gt 0.0900
_refine_ls_wR_factor_ref 0.0933
_reflns_number_gt 5166
_reflns_number_total 5613
_reflns_threshold_expression >2sigma(I)
_cod_data_source_file c3dt00007a.txt
_cod_data_source_block a
_cod_depositor_comments 'Adding full bibliography for 7021143--7021149.cif.'
_cod_original_cell_volume 1334.8(5)
_cod_original_sg_symbol_H-M P2(1)
_cod_database_code 7021144

loop_
_symmetry_equiv_pos_as_xyz
'x, y, z'
'-x, y+1/2, -z'

loop_
_atom_site_label
_atom_site_type_symbol
_atom_site_fract_x
_atom_site_fract_y
_atom_site_fract_z
_atom_site_U_iso_or_equiv
_atom_site_adp_type
_atom_site_occupancy
_atom_site_symmetry_multiplicity
_atom_site_calc_flag
_atom_site_refinement_flags
Pd1 Pd 0.60693(4) 0.09787(4) 0.15102(3) 0.03053(10) Uani 1 1 d .
O1 O 0.6725(4) 0.0208(3) 0.3171(3) 0.0310(8) Uani 1 1 d .
O2 O 0.6276(4) 0.1597(3) 0.4103(4) 0.0307(9) Uani 1 1 d .
O3 O 0.6340(3) 0.2280(3) 0.6156(3) 0.0321(8) Uani 1 1 d .
H3 H 0.6356 0.2185 0.5456 0.038 Uiso 1 1 d R
O4 O 0.7896(5) 0.3051(4) 0.7844(4) 0.0455(12) Uani 1 1 d .
N1 N 0.8341(5) 0.1623(3) 0.1948(4) 0.0339(10) Uani 1 1 d .
N2 N 0.5527(6) 0.1708(5) -0.0191(4) 0.0518(14) Uani 1 1 d .
C1 C 0.9554(6) 0.0849(7) 0.2462(5) 0.0508(17) Uani 1 1 d .
H1B H 0.9609 0.0621 0.3272 0.076 Uiso 1 1 calc R
H1C H 1.0526 0.1159 0.2553 0.076 Uiso 1 1 calc R
H1A H 0.9336 0.0250 0.1904 0.076 Uiso 1 1 calc R
C2 C 0.8658(7) 0.2477(4) 0.2844(6) 0.0492(15) Uani 1 1 d .
H2A H 0.7883 0.3019 0.2508 0.074 Uiso 1 1 calc R
H2C H 0.9661 0.2771 0.3005 0.074 Uiso 1 1 calc R
H2B H 0.8640 0.2212 0.3618 0.074 Uiso 1 1 calc R
C3 C 0.8276(7) 0.1992(5) 0.0753(6) 0.0507(16) Uani 1 1 d .
H3A H 0.8451 0.1402 0.0287 0.061 Uiso 1 1 calc R
H3B H 0.9087 0.2512 0.0888 0.061 Uiso 1 1 calc R
C4 C 0.6790(8) 0.2464(5) 0.0030(6) 0.0587(18) Uani 1 1 d .
H4B H 0.6769 0.2707 -0.0774 0.070 Uiso 1 1 calc R
H4A H 0.6640 0.3076 0.0478 0.070 Uiso 1 1 calc R
C5 C 0.5530(7) 0.0922(10) -0.1111(5) 0.074(2) Uani 1 1 d .
H5A H 0.4756 0.0394 -0.1204 0.111 Uiso 1 1 calc R
H5C H 0.6531 0.0591 -0.0829 0.111 Uiso 1 1 calc R
H5B H 0.5304 0.1262 -0.1909 0.111 Uiso 1 1 calc R
C6 C 0.4087(7) 0.2288(6) -0.0679(6) 0.070(2) Uani 1 1 d .
H6A H 0.3237 0.1804 -0.0857 0.106 Uiso 1 1 calc R
H6C H 0.3987 0.2649 -0.1440 0.106 Uiso 1 1 calc R
H6B H 0.4078 0.2799 -0.0064 0.106 Uiso 1 1 calc R
C7 C 0.3953(6) 0.0405(5) 0.1054(6) 0.0558(18) Uani 1 1 d .
H7A H 0.3303 0.0943 0.1177 0.084 Uiso 1 1 calc R
H7C H 0.3996 -0.0195 0.1579 0.084 Uiso 1 1 calc R
H7B H 0.3533 0.0189 0.0185 0.084 Uiso 1 1 calc R
C8 C 0.6664(5) 0.0671(4) 0.4095(5) 0.0246(13) Uani 1 1 d .
C9 C 0.7076(5) 0.0046(3) 0.5251(4) 0.0216(10) Uani 1 1 d .
C10 C 0.6154(5) -0.0835(4) 0.5221(5) 0.0286(11) Uani 1 1 d .
H10 H 0.5386 -0.1054 0.4459 0.034 Uiso 1 1 calc R
C11 C 0.6374(5) -0.1363(4) 0.6282(5) 0.0271(11) Uani 1 1 d .
H11 H 0.5743 -0.1941 0.6251 0.033 Uiso 1 1 calc R
C12 C 0.7519(6) -0.1068(4) 0.7424(5) 0.0249(12) Uani 1 1 d .
C13 C 0.7752(6) -0.1594(4) 0.8535(5) 0.0323(11) Uani 1 1 d .
H13 H 0.7092 -0.2148 0.8525 0.039 Uiso 1 1 calc R
C14 C 0.8892(6) -0.1329(4) 0.9611(5) 0.0381(13) Uani 1 1 d .
H14 H 0.9024 -0.1694 1.0348 0.046 Uiso 1 1 calc R
C15 C 0.9893(6) -0.0510(4) 0.9645(5) 0.0334(12) Uani 1 1 d .
H15 H 1.0712 -0.0342 1.0402 0.040 Uiso 1 1 calc R
C16 C 0.9693(5) 0.0039(4) 0.8607(4) 0.0276(11) Uani 1 1 d .
H16 H 1.0356 0.0601 0.8654 0.033 Uiso 1 1 calc R
C17 C 0.8509(5) -0.0214(4) 0.7455(5) 0.0243(10) Uani 1 1 d .
C18 C 0.8244(5) 0.0343(3) 0.6345(4) 0.0224(10) Uani 1 1 d .
C19 C 0.7722(6) 0.2546(4) 0.6946(5) 0.0283(11) Uani 1 1 d .
C20 C 0.9035(5) 0.2226(4) 0.6631(4) 0.0238(10) Uani 1 1 d .
C21 C 0.9263(5) 0.1228(3) 0.6346(4) 0.0218(11) Uani 1 1 d .
C22 C 1.0582(4) 0.1022(6) 0.6085(3) 0.0228(8) Uani 1 1 d .
C23 C 1.0961(6) -0.0017(4) 0.5843(5) 0.0300(13) Uani 1 1 d .
H23 H 1.0328 -0.0583 0.5848 0.036 Uiso 1 1 calc R
C24 C 1.2218(6) -0.0190(5) 0.5609(5) 0.0363(13) Uani 1 1 d .
H24 H 1.2483 -0.0881 0.5489 0.044 Uiso 1 1 calc R
C25 C 1.3118(6) 0.0633(5) 0.5544(6) 0.0406(17) Uani 1 1 d .
H25 H 1.3953 0.0501 0.5323 0.049 Uiso 1 1 calc R
C26 C 1.2833(6) 0.1608(5) 0.5786(5) 0.0353(14) Uani 1 1 d .
H26 H 1.3493 0.2155 0.5775 0.042 Uiso 1 1 calc R
C27 C 1.1547(5) 0.1830(4) 0.6059(5) 0.0251(12) Uani 1 1 d .
C28 C 1.1248(5) 0.2846(4) 0.6368(4) 0.0298(11) Uani 1 1 d .
H28 H 1.1902 0.3402 0.6371 0.036 Uiso 1 1 calc R
C29 C 1.0034(5) 0.3035(4) 0.6660(4) 0.0266(10) Uani 1 1 d .
H29 H 0.9862 0.3717 0.6886 0.032 Uiso 1 1 calc R

loop_
_atom_site_aniso_label
_atom_site_aniso_U_11
_atom_site_aniso_U_22
_atom_site_aniso_U_33
_atom_site_aniso_U_23
_atom_site_aniso_U_13
_atom_site_aniso_U_12
Pd1 0.03491(17) 0.03245(18) 0.02349(17) -0.0002(2) 0.01082(13) -0.0006(2)
O1 0.0362(19) 0.0287(18) 0.029(2) -0.0012(16) 0.0139(15) -0.0002(15)
O2 0.039(2) 0.0240(19) 0.028(2) 0.0044(17) 0.0113(17) 0.0059(16)
O3 0.0250(17) 0.037(2) 0.037(2) -0.0062(17) 0.0151(15) 0.0038(15)
O4 0.040(2) 0.057(3) 0.042(3) -0.015(2) 0.019(2) -0.001(2)
N1 0.040(2) 0.031(2) 0.038(3) 0.004(2) 0.022(2) -0.0025(19)
N2 0.057(3) 0.069(4) 0.031(3) 0.007(3) 0.020(2) 0.021(3)
C1 0.040(3) 0.058(5) 0.055(3) 0.019(4) 0.020(2) 0.018(4)
C2 0.054(4) 0.037(3) 0.062(4) -0.009(3) 0.029(3) -0.007(3)
C3 0.056(4) 0.049(4) 0.059(4) 0.018(3) 0.036(3) 0.006(3)
C4 0.078(5) 0.057(4) 0.061(4) 0.024(4) 0.050(4) 0.016(4)
C5 0.100(5) 0.083(5) 0.039(3) -0.003(6) 0.028(3) 0.022(7)
C6 0.061(4) 0.102(6) 0.045(4) 0.035(4) 0.018(3) 0.042(4)
C7 0.040(3) 0.060(4) 0.060(4) -0.013(3) 0.012(3) -0.007(3)
C8 0.017(2) 0.028(3) 0.027(3) -0.001(2) 0.0065(19) -0.0025(18)
C9 0.022(2) 0.018(2) 0.027(3) 0.0019(19) 0.0120(19) 0.0011(17)
C10 0.029(2) 0.027(3) 0.031(3) -0.006(2) 0.014(2) -0.003(2)
C11 0.026(2) 0.025(3) 0.036(3) 0.000(2) 0.018(2) -0.0021(19)
C12 0.022(2) 0.025(3) 0.029(3) 0.001(2) 0.011(2) -0.002(2)
C13 0.038(3) 0.031(3) 0.035(3) 0.005(2) 0.023(2) -0.003(2)
C14 0.049(3) 0.036(3) 0.034(3) 0.013(3) 0.022(3) 0.005(3)
C15 0.038(3) 0.037(3) 0.027(3) 0.003(2) 0.015(2) 0.004(2)
C16 0.029(2) 0.029(3) 0.029(3) 0.000(2) 0.016(2) 0.000(2)
C17 0.028(2) 0.018(2) 0.030(3) -0.001(2) 0.015(2) 0.0004(19)
C18 0.018(2) 0.020(2) 0.030(3) 0.002(2) 0.0093(19) 0.0007(18)
C19 0.032(3) 0.023(3) 0.035(3) 0.001(2) 0.019(2) -0.003(2)
C20 0.023(2) 0.027(3) 0.020(2) 0.001(2) 0.0080(19) 0.0033(19)
C21 0.025(2) 0.022(3) 0.017(2) 0.0024(17) 0.0060(16) -0.0026(17)
C22 0.0214(17) 0.025(2) 0.0218(19) 0.009(3) 0.0081(14) 0.009(3)
C23 0.027(3) 0.030(3) 0.033(3) -0.002(2) 0.012(2) -0.001(2)
C24 0.031(3) 0.038(3) 0.042(3) 0.003(3) 0.016(3) 0.011(2)
C25 0.027(3) 0.056(4) 0.045(4) 0.005(3) 0.020(2) 0.002(2)
C26 0.030(3) 0.041(4) 0.040(3) 0.000(3) 0.019(3) -0.008(3)
C27 0.022(3) 0.027(3) 0.022(3) 0.000(2) 0.004(2) -0.003(2)
C28 0.026(2) 0.025(3) 0.034(3) 0.007(2) 0.007(2) -0.0080(19)
C29 0.032(2) 0.015(2) 0.030(3) 0.000(2) 0.009(2) -0.0003(19)

loop_
_atom_type_symbol
_atom_type_description
_atom_type_scat_dispersion_real
_atom_type_scat_dispersion_imag
_atom_type_scat_source
C C 0.0033 0.0016 'International Tables Vol C Tables 4.2.6.8 and 6.1.1.4'
H H 0.0000 0.0000 'International Tables Vol C Tables 4.2.6.8 and 6.1.1.4'
N N 0.0061 0.0033 'International Tables Vol C Tables 4.2.6.8 and 6.1.1.4'
O O 0.0106 0.0060 'International Tables Vol C Tables 4.2.6.8 and 6.1.1.4'
Pd Pd -0.9988 1.0072 'International Tables Vol C Tables 4.2.6.8 and 6.1.1.4'

loop_
_geom_angle_atom_site_label_1
_geom_angle_atom_site_label_2
_geom_angle_atom_site_label_3
_geom_angle
C7 Pd1 O1 88.4(2)
C7 Pd1 N2 93.9(2)
O1 Pd1 N2 176.06(18)
C7 Pd1 N1 178.2(2)
O1 Pd1 N1 93.37(15)
N2 Pd1 N1 84.33(19)
C8 O1 Pd1 119.5(3)
C19 O3 H3 108.9
C3 N1 C1 110.0(4)
C3 N1 C2 111.5(5)
C1 N1 C2 107.8(5)
C3 N1 Pd1 103.7(3)
C1 N1 Pd1 113.1(4)
C2 N1 Pd1 110.7(3)
C6 N2 C5 109.5(5)
C6 N2 C4 107.9(6)
C5 N2 C4 109.5(5)
C6 N2 Pd1 116.2(4)
C5 N2 Pd1 108.9(5)
C4 N2 Pd1 104.5(4)
N1 C1 H1B 109.5
N1 C1 H1C 109.5
H1B C1 H1C 109.5
N1 C1 H1A 109.5
H1B C1 H1A 109.5
H1C C1 H1A 109.5
N1 C2 H2A 109.5
N1 C2 H2C 109.5
H2A C2 H2C 109.5
N1 C2 H2B 109.5
H2A C2 H2B 109.5
H2C C2 H2B 109.5
N1 C3 C4 110.7(5)
N1 C3 H3A 109.5
C4 C3 H3A 109.5
N1 C3 H3B 109.5
C4 C3 H3B 109.5
H3A C3 H3B 108.1
C3 C4 N2 111.4(5)
C3 C4 H4B 109.4
N2 C4 H4B 109.4
C3 C4 H4A 109.4
N2 C4 H4A 109.4
H4B C4 H4A 108.0
N2 C5 H5A 109.5
N2 C5 H5C 109.5
H5A C5 H5C 109.5
N2 C5 H5B 109.5
H5A C5 H5B 109.5
H5C C5 H5B 109.5
N2 C6 H6A 109.5
N2 C6 H6C 109.5
H6A C6 H6C 109.5
N2 C6 H6B 109.5
H6A C6 H6B 109.5
H6C C6 H6B 109.5
Pd1 C7 H7A 109.5
Pd1 C7 H7C 109.5
H7A C7 H7C 109.5
Pd1 C7 H7B 109.5
H7A C7 H7B 109.5
H7C C7 H7B 109.5
O2 C8 O1 124.9(6)
O2 C8 C9 118.5(6)
O1 C8 C9 116.6(4)
C18 C9 C10 120.4(4)
C18 C9 C8 121.6(4)
C10 C9 C8 117.8(4)
C11 C10 C9 120.2(5)
C11 C10 H10 119.9
C9 C10 H10 119.9
C10 C11 C12 121.3(5)
C10 C11 H11 119.3
C12 C11 H11 119.3
C11 C12 C13 122.3(5)
C11 C12 C17 118.9(5)
C13 C12 C17 118.8(5)
C14 C13 C12 121.5(5)
C14 C13 H13 119.2
C12 C13 H13 119.2
C13 C14 C15 120.1(5)
C13 C14 H14 119.9
C15 C14 H14 119.9
C16 C15 C14 120.6(5)
C16 C15 H15 119.7
C14 C15 H15 119.7
C15 C16 C17 121.1(5)
C15 C16 H16 119.5
C17 C16 H16 119.5
C16 C17 C18 123.2(4)
C16 C17 C12 117.8(4)
C18 C17 C12 119.0(4)
C9 C18 C17 120.0(4)
C9 C18 C21 119.8(4)
C17 C18 C21 120.2(4)
O4 C19 O3 120.8(5)
O4 C19 C20 122.0(5)
O3 C19 C20 117.2(4)
C21 C20 C29 121.8(4)
C21 C20 C19 123.3(4)
C29 C20 C19 114.9(4)
C20 C21 C22 117.8(5)
C20 C21 C18 123.0(4)
C22 C21 C18 119.2(4)
C27 C22 C21 120.8(6)
C27 C22 C23 117.5(4)
C21 C22 C23 121.6(5)
C24 C23 C22 120.4(5)
C24 C23 H23 119.8
C22 C23 H23 119.8
C23 C24 C25 120.5(6)
C23 C24 H24 119.7
C25 C24 H24 119.7
C26 C25 C24 121.3(5)
C26 C25 H25 119.4
C24 C25 H25 119.4
C25 C26 C27 120.3(5)
C25 C26 H26 119.8
C27 C26 H26 119.8
C22 C27 C28 118.4(5)
C22 C27 C26 119.8(5)
C28 C27 C26 121.7(5)
C29 C28 C27 120.7(4)
C29 C28 H28 119.7
C27 C28 H28 119.7
C28 C29 C20 120.4(4)
C28 C29 H29 119.8
C20 C29 H29 119.8

loop_
_geom_bond_atom_site_label_1
_geom_bond_atom_site_label_2
_geom_bond_distance
Pd1 C7 2.022(6)
Pd1 O1 2.057(3)
Pd1 N2 2.084(5)
Pd1 N1 2.193(4)
O1 C8 1.262(6)
O2 C8 1.249(6)
O3 C19 1.327(6)
O3 H3 0.8400
O4 C19 1.195(6)
N1 C3 1.464(7)
N1 C1 1.467(7)
N1 C2 1.470(7)
N2 C6 1.471(7)
N2 C5 1.483(10)
N2 C4 1.494(8)
C1 H1B 0.9800
C1 H1C 0.9800
C1 H1A 0.9800
C2 H2A 0.9800
C2 H2C 0.9800
C2 H2B 0.9800
C3 C4 1.470(8)
C3 H3A 0.9900
C3 H3B 0.9900
C4 H4B 0.9900
C4 H4A 0.9900
C5 H5A 0.9800
C5 H5C 0.9800
C5 H5B 0.9800
C6 H6A 0.9800
C6 H6C 0.9800
C6 H6B 0.9800
C7 H7A 0.9800
C7 H7C 0.9800
C7 H7B 0.9800
C8 C9 1.494(7)
C9 C18 1.384(6)
C9 C10 1.430(6)
C10 C11 1.364(7)
C10 H10 0.9500
C11 C12 1.410(7)
C11 H11 0.9500
C12 C13 1.410(8)
C12 C17 1.444(7)
C13 C14 1.349(7)
C13 H13 0.9500
C14 C15 1.415(7)
C14 H14 0.9500
C15 C16 1.359(7)
C15 H15 0.9500
C16 C17 1.420(7)
C16 H16 0.9500
C17 C18 1.423(7)
C18 C21 1.500(6)
C19 C20 1.505(6)
C20 C21 1.366(6)
C20 C29 1.406(6)
C21 C22 1.440(5)
C22 C27 1.400(8)
C22 C23 1.443(9)
C23 C24 1.357(7)
C23 H23 0.9500
C24 C25 1.387(7)
C24 H24 0.9500
C25 C26 1.339(8)
C25 H25 0.9500
C26 C27 1.422(7)
C26 H26 0.9500
C27 C28 1.417(7)
C28 C29 1.361(7)
C28 H28 0.9500
C29 H29 0.9500

loop_
_geom_hbond_atom_site_label_D
_geom_hbond_atom_site_label_H
_geom_hbond_atom_site_label_A
_geom_hbond_distance_DH
_geom_hbond_distance_HA
_geom_hbond_distance_DA
_geom_hbond_angle_DHA
O3 H3 O2 0.84 1.74 2.552(5) 162.2

loop_
_geom_torsion_atom_site_label_1
_geom_torsion_atom_site_label_2
_geom_torsion_atom_site_label_3
_geom_torsion_atom_site_label_4
_geom_torsion
C7 Pd1 O1 C8 -92.0(4)
N2 Pd1 O1 C8 142(3)
N1 Pd1 O1 C8 88.1(3)
C7 Pd1 N1 C3 -12(8)
O1 Pd1 N1 C3 165.3(3)
N2 Pd1 N1 C3 -11.5(4)
C7 Pd1 N1 C1 -131(7)
O1 Pd1 N1 C1 46.2(4)
N2 Pd1 N1 C1 -130.6(4)
C7 Pd1 N1 C2 108(8)
O1 Pd1 N1 C2 -74.9(4)
N2 Pd1 N1 C2 108.3(4)
C7 Pd1 N2 C6 44.7(6)
O1 Pd1 N2 C6 170(3)
N1 Pd1 N2 C6 -135.3(5)
C7 Pd1 N2 C5 -79.5(4)
O1 Pd1 N2 C5 46(3)
N1 Pd1 N2 C5 100.5(4)
C7 Pd1 N2 C4 163.5(4)
O1 Pd1 N2 C4 -71(3)
N1 Pd1 N2 C4 -16.5(4)
C1 N1 C3 C4 160.0(6)
C2 N1 C3 C4 -80.4(6)
Pd1 N1 C3 C4 38.8(6)
N1 C3 C4 N2 -58.9(7)
C6 N2 C4 C3 168.2(5)
C5 N2 C4 C3 -72.6(7)
Pd1 N2 C4 C3 44.0(6)
Pd1 O1 C8 O2 -2.5(7)
Pd1 O1 C8 C9 176.8(3)
O2 C8 C9 C18 -58.9(7)
O1 C8 C9 C18 121.8(5)
O2 C8 C9 C10 116.8(5)
O1 C8 C9 C10 -62.5(6)
C18 C9 C10 C11 3.1(7)
C8 C9 C10 C11 -172.7(4)
C9 C10 C11 C12 -1.0(7)
C10 C11 C12 C13 179.2(5)
C10 C11 C12 C17 -2.3(7)
C11 C12 C13 C14 177.2(5)
C17 C12 C13 C14 -1.3(8)
C12 C13 C14 C15 -0.3(8)
C13 C14 C15 C16 2.0(8)
C14 C15 C16 C17 -2.0(8)
C15 C16 C17 C18 179.4(5)
C15 C16 C17 C12 0.4(7)
C11 C12 C17 C16 -177.4(5)
C13 C12 C17 C16 1.2(7)
C11 C12 C17 C18 3.6(7)
C13 C12 C17 C18 -177.8(5)
C10 C9 C18 C17 -1.7(7)
C8 C9 C18 C17 173.9(4)
C10 C9 C18 C21 176.2(4)
C8 C9 C18 C21 -8.2(7)
C16 C17 C18 C9 179.4(4)
C12 C17 C18 C9 -1.7(7)
C16 C17 C18 C21 1.6(7)
C12 C17 C18 C21 -179.5(4)
O4 C19 C20 C21 130.1(6)
O3 C19 C20 C21 -52.4(7)
O4 C19 C20 C29 -49.4(7)
O3 C19 C20 C29 128.1(5)
C29 C20 C21 C22 0.6(7)
C19 C20 C21 C22 -178.9(4)
C29 C20 C21 C18 178.1(4)
C19 C20 C21 C18 -1.4(7)
C9 C18 C21 C20 95.3(5)
C17 C18 C21 C20 -86.9(6)
C9 C18 C21 C22 -87.2(5)
C17 C18 C21 C22 90.6(5)
C20 C21 C22 C27 -3.4(6)
C18 C21 C22 C27 179.0(4)
C20 C21 C22 C23 176.5(4)
C18 C21 C22 C23 -1.1(6)
C27 C22 C23 C24 0.4(7)
C21 C22 C23 C24 -179.5(5)
C22 C23 C24 C25 -2.9(9)
C23 C24 C25 C26 4.3(10)
C24 C25 C26 C27 -3.1(11)
C21 C22 C27 C28 3.7(7)
C23 C22 C27 C28 -176.2(5)
C21 C22 C27 C26 -179.3(5)
C23 C22 C27 C26 0.7(7)
C25 C26 C27 C22 0.6(9)
C25 C26 C27 C28 177.4(6)
C22 C27 C28 C29 -1.2(7)
C26 C27 C28 C29 -178.1(5)
C27 C28 C29 C20 -1.6(8)
C21 C20 C29 C28 1.9(7)
C19 C20 C29 C28 -178.6(4)
